data_1513402
loop_
_publ_author_name
'Pramanik, Avijit'
'Emami Khansari, Maryam'
'Powell, Douglas R.'
'Fronczek, Frank R.'
'Hossain, Md Alamgir'

_publ_section_title
;
 Absorption of Atmospheric CO2 as Carbonate Inside the Molecular Cavity of
 a New Tripodal Hexaurea Receptor.
;
_journal_issue 2
_journal_name_full 'Organic letters'
_journal_page_first 366
_journal_page_last 369
_journal_paper_doi 10.1021/ol403186k
_journal_volume 16
_journal_year 2014
_chemical_formula_moiety 'C48 H36 F15 N13 O6, 2(C16 H36 N), C O3'
_chemical_formula_sum 'C81 H108 F15 N15 O9'
_chemical_formula_weight 1720.82
_chemical_name_systematic
; 
 ? 
;
_space_group_IT_number 33
_symmetry_cell_setting orthorhombic
_symmetry_space_group_name_Hall 'P 2c -2n'
_symmetry_space_group_name_H-M 'P n a 21'
_atom_sites_solution_hydrogens geom
_atom_sites_solution_primary direct
_atom_sites_solution_secondary difmap
_audit_creation_method SHELXL-97
_cell_angle_alpha 90
_cell_angle_beta 90
_cell_angle_gamma 90
_cell_formula_units_Z 4
_cell_length_a 41.238(2)
_cell_length_b 13.6194(8)
_cell_length_c 14.9845(8)
_cell_measurement_reflns_used 9994
_cell_measurement_temperature 100.0(5)
_cell_measurement_theta_max 29.18
_cell_measurement_theta_min 2.25
_cell_volume 8415.8(8)
_computing_cell_refinement 'Bruker SAINT'
_computing_data_collection 'Bruker APEX2'
_computing_data_reduction 'Bruker SAINT'
_computing_molecular_graphics 'ORTEP-3 for Windows (Farrugia, 1997)'
_computing_publication_material 'SHELXL-97 (Sheldrick, 2008)'
_computing_structure_refinement 'SHELXL-97 (Sheldrick, 2008)'
_computing_structure_solution 'SHELXS-97 (Sheldrick, 2008)'
_diffrn_ambient_temperature 100.0(5)
_diffrn_measured_fraction_theta_full 1.000
_diffrn_measured_fraction_theta_max 0.999
_diffrn_measurement_device_type 'Bruker Kappa APEX-II DUO'
_diffrn_measurement_method '\f and \w scans'
_diffrn_radiation_monochromator 'TRIUMPH curved graphite'
_diffrn_radiation_source 'fine-focus sealed tube'
_diffrn_radiation_type MoK\a
_diffrn_radiation_wavelength 0.71073
_diffrn_reflns_av_R_equivalents 0.0417
_diffrn_reflns_av_sigmaI/netI 0.0301
_diffrn_reflns_limit_h_max 56
_diffrn_reflns_limit_h_min -56
_diffrn_reflns_limit_k_max 18
_diffrn_reflns_limit_k_min -18
_diffrn_reflns_limit_l_max 20
_diffrn_reflns_limit_l_min -16
_diffrn_reflns_number 135707
_diffrn_reflns_theta_full 25.00
_diffrn_reflns_theta_max 29.23
_diffrn_reflns_theta_min 1.57
_exptl_absorpt_coefficient_mu 0.112
_exptl_absorpt_correction_T_max 0.9801
_exptl_absorpt_correction_T_min 0.9565
_exptl_absorpt_correction_type multi-scan
_exptl_absorpt_process_details 'SADABS (Sheldrick, 2004)'
_exptl_crystal_colour colourless
_exptl_crystal_density_diffrn 1.358
_exptl_crystal_density_method 'not measured'
_exptl_crystal_description needle
_exptl_crystal_F_000 3624
_exptl_crystal_size_max 0.40
_exptl_crystal_size_mid 0.32
_exptl_crystal_size_min 0.18
_refine_diff_density_max 0.229
_refine_diff_density_min -0.188
_refine_diff_density_rms 0.038
_refine_ls_abs_structure_details '9170 Friedel pairs (Flack, 1983) '
_refine_ls_abs_structure_Flack 0.0(2)
_refine_ls_extinction_method none
_refine_ls_goodness_of_fit_ref 1.025
_refine_ls_hydrogen_treatment mixed
_refine_ls_matrix_type full
_refine_ls_number_parameters 1145
_refine_ls_number_reflns 21006
_refine_ls_number_restraints 2
_refine_ls_restrained_S_all 1.025
_refine_ls_R_factor_all 0.0434
_refine_ls_R_factor_gt 0.0351
_refine_ls_shift/su_max 0.001
_refine_ls_shift/su_mean 0.000
_refine_ls_structure_factor_coef Fsqd
_refine_ls_weighting_details 'calc w=1/[\s^2^(Fo^2^)+(0.0377P)^2^+1.6215P] where P=(Fo^2^+2Fc^2^)/3'
_refine_ls_weighting_scheme calc
_refine_ls_wR_factor_gt 0.0763
_refine_ls_wR_factor_ref 0.0802
_reflns_number_gt 18665
_reflns_number_total 21006
_reflns_threshold_expression I>2\s(I)
_cod_data_source_file ol403186k_si_002.cif
_cod_data_source_block Alamgir74
_cod_depositor_comments
;
The following automatic conversions were performed:

'_symmetry_cell_setting' value 'Orthorhombic' changed to
'orthorhombic' according to
/usr/data/users/saulius/automatic-downloads/current/ACS/lib/dictionaries/cif_core.dic
dictionary named 'cif_core.dic' version 2.4.2 from 2011-04-26.

Automatic conversion script
Id: cif_fix_values 2281 2013-09-26 08:29:07Z andrius 
;
_cod_original_sg_symbol_Hall 'P 2c -2n '
_cod_original_sg_symbol_H-M 'P n a 21 '
_cod_database_code 1513402

loop_
_symmetry_equiv_pos_as_xyz
'x, y, z'
'-x, -y, z+1/2'
'x+1/2, -y+1/2, z'
'-x+1/2, y+1/2, z+1/2'

loop_
_atom_site_label
_atom_site_type_symbol
_atom_site_fract_x
_atom_site_fract_y
_atom_site_fract_z
_atom_site_U_iso_or_equiv
_atom_site_adp_type
_atom_site_occupancy
_atom_site_symmetry_multiplicity
_atom_site_calc_flag
_atom_site_refinement_flags
_atom_site_disorder_assembly
_atom_site_disorder_group
F1 F 0.64055(2) 0.18623(7) 0.23414(7) 0.0322(2) Uani 1 1 d . . .
F2 F 0.60410(3) 0.14269(7) 0.08914(7) 0.0366(2) Uani 1 1 d . . .
F3 F 0.58112(2) 0.28974(7) -0.01580(7) 0.0325(2) Uani 1 1 d . . .
F4 F 0.59624(2) 0.47827(7) 0.02062(7) 0.0350(2) Uani 1 1 d . . .
F5 F 0.63449(2) 0.52184(6) 0.16285(7) 0.0300(2) Uani 1 1 d . . .
F6 F 0.61995(3) 0.72049(7) 0.17986(7) 0.0331(2) Uani 1 1 d . . .
F7 F 0.62447(3) 0.91456(8) 0.15291(8) 0.0437(3) Uani 1 1 d . . .
F8 F 0.59666(3) 1.04243(7) 0.26957(9) 0.0462(3) Uani 1 1 d . . .
F9 F 0.56493(3) 0.97372(7) 0.41513(9) 0.0483(3) Uani 1 1 d . . .
F10 F 0.55880(3) 0.77814(7) 0.44044(8) 0.0383(2) Uani 1 1 d . . .
F11 F 0.70425(2) 0.60009(8) 0.80285(7) 0.0340(2) Uani 1 1 d . . .
F12 F 0.76264(3) 0.54549(9) 0.86595(7) 0.0401(3) Uani 1 1 d . . .
F13 F 0.81407(2) 0.52943(8) 0.75416(8) 0.0370(2) Uani 1 1 d . . .
F14 F 0.80714(2) 0.57507(10) 0.57900(8) 0.0458(3) Uani 1 1 d . . .
F15 F 0.74872(2) 0.63087(9) 0.51494(7) 0.0390(3) Uani 1 1 d . . .
O1 O 0.70348(3) 0.31288(8) 0.70297(8) 0.0250(2) Uani 1 1 d . . .
O2 O 0.70185(3) 0.29354(8) 0.24831(7) 0.0251(2) Uani 1 1 d . . .
O3 O 0.55339(2) 0.18998(7) 0.47078(7) 0.0218(2) Uani 1 1 d . . .
O4 O 0.56200(3) 0.60215(7) 0.19387(8) 0.0272(2) Uani 1 1 d . . .
O5 O 0.55450(3) 0.63299(8) 0.75633(7) 0.0243(2) Uani 1 1 d . . .
O6 O 0.69094(3) 0.78787(8) 0.70776(8) 0.0268(2) Uani 1 1 d . . .
N1 N 0.59511(3) 0.33468(9) 0.71452(9) 0.0192(2) Uani 1 1 d . . .
N2 N 0.66158(3) 0.42076(10) 0.68781(9) 0.0226(3) Uani 1 1 d . . .
H2N H 0.6523(5) 0.4589(14) 0.6487(14) 0.027 Uiso 1 1 d . . .
N3 N 0.69601(3) 0.39598(9) 0.57066(9) 0.0198(2) Uani 1 1 d . . .
H3N H 0.6816(4) 0.4320(13) 0.5439(13) 0.024 Uiso 1 1 d . . .
N4 N 0.69197(3) 0.35250(9) 0.39047(9) 0.0186(2) Uani 1 1 d . . .
H4N H 0.6764(4) 0.3771(13) 0.4197(13) 0.022 Uiso 1 1 d . . .
N5 N 0.65570(3) 0.37985(9) 0.27941(9) 0.0198(2) Uani 1 1 d . . .
H5N H 0.6460(5) 0.4077(13) 0.3191(14) 0.024 Uiso 1 1 d . . .
N6 N 0.59987(3) 0.25817(9) 0.52440(9) 0.0209(3) Uani 1 1 d . . .
H6N H 0.6124(5) 0.3046(14) 0.5181(13) 0.025 Uiso 1 1 d . . .
N7 N 0.57942(3) 0.31207(9) 0.39165(8) 0.0176(2) Uani 1 1 d . . .
H7N H 0.5958(4) 0.3532(13) 0.3973(12) 0.021 Uiso 1 1 d . . .
N8 N 0.57014(3) 0.48577(8) 0.30389(9) 0.0171(2) Uani 1 1 d . . .
H8N H 0.5764(4) 0.4809(13) 0.3591(13) 0.021 Uiso 1 1 d . . .
N9 N 0.58555(4) 0.64302(9) 0.32727(10) 0.0246(3) Uani 1 1 d . . .
H9N H 0.5894(5) 0.6222(14) 0.3836(14) 0.029 Uiso 1 1 d . . .
N10 N 0.55903(3) 0.51715(9) 0.64776(9) 0.0209(3) Uani 1 1 d . . .
H10N H 0.5684(5) 0.5047(13) 0.5983(14) 0.025 Uiso 1 1 d . . .
N11 N 0.58068(3) 0.66999(9) 0.62577(9) 0.0198(2) Uani 1 1 d . . .
H11N H 0.5876(4) 0.6403(13) 0.5731(13) 0.024 Uiso 1 1 d . . .
N12 N 0.64554(3) 0.72314(9) 0.63940(9) 0.0206(3) Uani 1 1 d . . .
H12N H 0.6397(4) 0.6691(14) 0.6109(13) 0.025 Uiso 1 1 d . . .
N13 N 0.69469(3) 0.64880(10) 0.62384(9) 0.0229(3) Uani 1 1 d . . .
H13N H 0.6837(5) 0.6097(14) 0.5923(14) 0.028 Uiso 1 1 d . . .
C1 C 0.62341(4) 0.31524(12) 0.77136(11) 0.0244(3) Uani 1 1 d . . .
H1A H 0.6347 0.2561 0.7490 0.029 Uiso 1 1 calc R . .
H1B H 0.6159 0.3012 0.8328 0.029 Uiso 1 1 calc R . .
C2 C 0.64730(4) 0.40047(13) 0.77415(11) 0.0267(3) Uani 1 1 d . . .
H2A H 0.6359 0.4600 0.7956 0.032 Uiso 1 1 calc R . .
H2B H 0.6648 0.3850 0.8172 0.032 Uiso 1 1 calc R . .
C3 C 0.68803(3) 0.37206(10) 0.65778(10) 0.0194(3) Uani 1 1 d . . .
C4 C 0.72394(3) 0.36238(10) 0.52482(10) 0.0181(3) Uani 1 1 d . . .
C5 C 0.75360(3) 0.35426(11) 0.56856(11) 0.0223(3) Uani 1 1 d . . .
H5 H 0.7551 0.3709 0.6300 0.027 Uiso 1 1 calc R . .
C6 C 0.78100(4) 0.32216(12) 0.52357(12) 0.0262(3) Uani 1 1 d . . .
H6 H 0.8011 0.3162 0.5542 0.031 Uiso 1 1 calc R . .
C7 C 0.77903(3) 0.29876(11) 0.43373(12) 0.0260(3) Uani 1 1 d . . .
H7 H 0.7978 0.2765 0.4029 0.031 Uiso 1 1 calc R . .
C8 C 0.74977(3) 0.30777(11) 0.38849(11) 0.0225(3) Uani 1 1 d . . .
H8 H 0.7486 0.2922 0.3268 0.027 Uiso 1 1 calc R . .
C9 C 0.72197(3) 0.33971(10) 0.43351(10) 0.0173(3) Uani 1 1 d . . .
C10 C 0.68486(3) 0.33705(10) 0.30211(10) 0.0188(3) Uani 1 1 d . . .
C11 C 0.63870(3) 0.35493(10) 0.20168(10) 0.0175(3) Uani 1 1 d . . .
C12 C 0.63070(4) 0.25868(10) 0.18089(10) 0.0214(3) Uani 1 1 d . . .
C13 C 0.61196(4) 0.23613(11) 0.10741(11) 0.0237(3) Uani 1 1 d . . .
C14 C 0.60022(4) 0.31055(12) 0.05401(10) 0.0232(3) Uani 1 1 d . . .
C15 C 0.60774(3) 0.40699(11) 0.07303(11) 0.0229(3) Uani 1 1 d . . .
C16 C 0.62701(3) 0.42816(10) 0.14559(11) 0.0199(3) Uani 1 1 d . . .
C17 C 0.58144(3) 0.24213(10) 0.68153(10) 0.0207(3) Uani 1 1 d . . .
H17A H 0.5588 0.2537 0.6623 0.025 Uiso 1 1 calc R . .
H17B H 0.5810 0.1940 0.7310 0.025 Uiso 1 1 calc R . .
C18 C 0.60038(4) 0.19828(11) 0.60378(11) 0.0221(3) Uani 1 1 d . . .
H18A H 0.6232 0.1886 0.6225 0.026 Uiso 1 1 calc R . .
H18B H 0.5912 0.1330 0.5894 0.026 Uiso 1 1 calc R . .
C19 C 0.57587(3) 0.24858(10) 0.46300(10) 0.0169(3) Uani 1 1 d . . .
C20 C 0.56026(3) 0.31195(10) 0.31403(10) 0.0158(3) Uani 1 1 d . . .
C21 C 0.54598(3) 0.22643(10) 0.28148(11) 0.0205(3) Uani 1 1 d . . .
H21 H 0.5489 0.1663 0.3126 0.025 Uiso 1 1 calc R . .
C22 C 0.52760(4) 0.22830(11) 0.20447(11) 0.0234(3) Uani 1 1 d . . .
H22 H 0.5180 0.1695 0.1830 0.028 Uiso 1 1 calc R . .
C23 C 0.52315(4) 0.31528(11) 0.15834(11) 0.0234(3) Uani 1 1 d . . .
H23 H 0.5104 0.3161 0.1055 0.028 Uiso 1 1 calc R . .
C24 C 0.53731(3) 0.40173(10) 0.18924(10) 0.0192(3) Uani 1 1 d . . .
H24 H 0.5345 0.4612 0.1571 0.023 Uiso 1 1 calc R . .
C25 C 0.55569(3) 0.40089(10) 0.26740(10) 0.0156(3) Uani 1 1 d . . .
C26 C 0.57133(4) 0.57807(10) 0.26793(11) 0.0207(3) Uani 1 1 d . . .
C27 C 0.58842(4) 0.74354(10) 0.31021(11) 0.0239(3) Uani 1 1 d . . .
C28 C 0.60552(4) 0.78073(11) 0.23783(12) 0.0265(3) Uani 1 1 d . . .
C29 C 0.60836(4) 0.88089(12) 0.22453(12) 0.0312(4) Uani 1 1 d . . .
C30 C 0.59469(4) 0.94551(11) 0.28395(14) 0.0340(4) Uani 1 1 d . . .
C31 C 0.57852(5) 0.91113(11) 0.35741(14) 0.0338(4) Uani 1 1 d . . .
C32 C 0.57527(4) 0.81096(11) 0.36963(12) 0.0287(4) Uani 1 1 d . . .
C33 C 0.57024(4) 0.39020(11) 0.76331(11) 0.0225(3) Uani 1 1 d . . .
H33A H 0.5810 0.4408 0.8002 0.027 Uiso 1 1 calc R . .
H33B H 0.5587 0.3450 0.8041 0.027 Uiso 1 1 calc R . .
C34 C 0.54544(3) 0.44017(11) 0.70277(11) 0.0219(3) Uani 1 1 d . . .
H34A H 0.5355 0.3900 0.6636 0.026 Uiso 1 1 calc R . .
H34B H 0.5280 0.4684 0.7402 0.026 Uiso 1 1 calc R . .
C35 C 0.56412(3) 0.60843(10) 0.68229(10) 0.0188(3) Uani 1 1 d . . .
C36 C 0.58913(3) 0.76724(10) 0.65057(10) 0.0185(3) Uani 1 1 d . . .
C37 C 0.56514(3) 0.83631(11) 0.66741(11) 0.0233(3) Uani 1 1 d . . .
H37 H 0.5430 0.8185 0.6607 0.028 Uiso 1 1 calc R . .
C38 C 0.57302(4) 0.93088(11) 0.69390(11) 0.0246(3) Uani 1 1 d . . .
H38 H 0.5564 0.9776 0.7052 0.030 Uiso 1 1 calc R . .
C39 C 0.60528(4) 0.95648(10) 0.70367(10) 0.0216(3) Uani 1 1 d . . .
H39 H 0.6108 1.0210 0.7224 0.026 Uiso 1 1 calc R . .
C40 C 0.62963(3) 0.88946(10) 0.68660(10) 0.0205(3) Uani 1 1 d . . .
H40 H 0.6517 0.9082 0.6934 0.025 Uiso 1 1 calc R . .
C41 C 0.62186(3) 0.79399(10) 0.65935(10) 0.0177(3) Uani 1 1 d . . .
C42 C 0.67770(3) 0.72599(10) 0.66141(10) 0.0198(3) Uani 1 1 d . . .
C43 C 0.72504(3) 0.62044(10) 0.65765(11) 0.0188(3) Uani 1 1 d . . .
C44 C 0.72946(3) 0.59690(11) 0.74649(11) 0.0220(3) Uani 1 1 d . . .
C45 C 0.75922(4) 0.56757(12) 0.77900(11) 0.0247(3) Uani 1 1 d . . .
C46 C 0.78543(4) 0.56010(11) 0.72274(11) 0.0240(3) Uani 1 1 d . . .
C47 C 0.78176(4) 0.58232(12) 0.63401(12) 0.0264(3) Uani 1 1 d . . .
C48 C 0.75185(4) 0.61197(12) 0.60246(11) 0.0234(3) Uani 1 1 d . . .
O7 O 0.63289(2) 0.43081(7) 0.44487(7) 0.0194(2) Uani 1 1 d . . .
O8 O 0.59533(2) 0.54172(7) 0.47982(7) 0.0192(2) Uani 1 1 d . . .
O9 O 0.64373(3) 0.54528(8) 0.54580(8) 0.0274(2) Uani 1 1 d . . .
C49 C 0.62416(3) 0.50722(10) 0.48978(10) 0.0175(3) Uani 1 1 d . . .
N14 N 0.45161(3) 0.20113(8) 0.48658(8) 0.0157(2) Uani 1 1 d . . .
C50 C 0.47336(3) 0.27573(10) 0.44042(10) 0.0164(3) Uani 1 1 d . . .
H50A H 0.4960 0.2521 0.4442 0.020 Uiso 1 1 calc R . .
H50B H 0.4674 0.2779 0.3764 0.020 Uiso 1 1 calc R . .
C51 C 0.47213(3) 0.37986(10) 0.47708(11) 0.0197(3) Uani 1 1 d . . .
H51A H 0.4760 0.3794 0.5423 0.024 Uiso 1 1 calc R . .
H51B H 0.4506 0.4092 0.4657 0.024 Uiso 1 1 calc R . .
C52 C 0.49853(3) 0.43951(10) 0.42996(10) 0.0210(3) Uani 1 1 d . . .
H52A H 0.5199 0.4103 0.4437 0.025 Uiso 1 1 calc R . .
H52B H 0.4952 0.4351 0.3647 0.025 Uiso 1 1 calc R . .
C53 C 0.49875(4) 0.54711(11) 0.45729(12) 0.0292(4) Uani 1 1 d . . .
H53A H 0.4772 0.5756 0.4471 0.044 Uiso 1 1 calc R . .
H53B H 0.5148 0.5827 0.4217 0.044 Uiso 1 1 calc R . .
H53C H 0.5043 0.5524 0.5207 0.044 Uiso 1 1 calc R . .
C54 C 0.41601(3) 0.23133(11) 0.48369(10) 0.0184(3) Uani 1 1 d . . .
H54A H 0.4033 0.1828 0.5184 0.022 Uiso 1 1 calc R . .
H54B H 0.4138 0.2955 0.5142 0.022 Uiso 1 1 calc R . .
C55 C 0.40096(3) 0.24005(13) 0.39172(11) 0.0251(3) Uani 1 1 d . . .
H55A H 0.4051 0.1794 0.3572 0.030 Uiso 1 1 calc R . .
H55B H 0.4108 0.2959 0.3592 0.030 Uiso 1 1 calc R . .
C56 C 0.36433(3) 0.25623(12) 0.40121(11) 0.0223(3) Uani 1 1 d . . .
H56A H 0.3544 0.2554 0.3410 0.027 Uiso 1 1 calc R . .
H56B H 0.3550 0.2008 0.4354 0.027 Uiso 1 1 calc R . .
C57 C 0.35520(4) 0.35160(12) 0.44726(13) 0.0307(4) Uani 1 1 d . . .
H57A H 0.3623 0.3494 0.5097 0.046 Uiso 1 1 calc R . .
H57B H 0.3316 0.3603 0.4449 0.046 Uiso 1 1 calc R . .
H57C H 0.3658 0.4067 0.4169 0.046 Uiso 1 1 calc R . .
C58 C 0.45743(3) 0.10514(10) 0.43757(10) 0.0189(3) Uani 1 1 d . . .
H58A H 0.4803 0.0855 0.4472 0.023 Uiso 1 1 calc R . .
H58B H 0.4546 0.1172 0.3729 0.023 Uiso 1 1 calc R . .
C59 C 0.43577(4) 0.01935(11) 0.46394(12) 0.0287(4) Uani 1 1 d . . .
H59A H 0.4130 0.0342 0.4479 0.034 Uiso 1 1 calc R . .
H59B H 0.4369 0.0093 0.5293 0.034 Uiso 1 1 calc R . .
C60 C 0.44682(4) -0.07432(11) 0.41579(11) 0.0271(3) Uani 1 1 d . . .
H60A H 0.4292 -0.1234 0.4189 0.032 Uiso 1 1 calc R . .
H60B H 0.4505 -0.0588 0.3521 0.032 Uiso 1 1 calc R . .
C61 C 0.47740(5) -0.11934(13) 0.45385(15) 0.0412(5) Uani 1 1 d . . .
H61A H 0.4952 -0.0720 0.4496 0.062 Uiso 1 1 calc R . .
H61B H 0.4830 -0.1786 0.4200 0.062 Uiso 1 1 calc R . .
H61C H 0.4738 -0.1367 0.5166 0.062 Uiso 1 1 calc R . .
C62 C 0.45949(3) 0.19132(10) 0.58496(9) 0.0167(3) Uani 1 1 d . . .
H62A H 0.4466 0.1361 0.6093 0.020 Uiso 1 1 calc R . .
H62B H 0.4521 0.2518 0.6155 0.020 Uiso 1 1 calc R . .
C63 C 0.49490(3) 0.17425(12) 0.60920(10) 0.0217(3) Uani 1 1 d . . .
H63A H 0.5074 0.2356 0.6006 0.026 Uiso 1 1 calc R . .
H63B H 0.5043 0.1230 0.5700 0.026 Uiso 1 1 calc R . .
C64 C 0.49700(4) 0.14169(11) 0.70660(11) 0.0233(3) Uani 1 1 d . . .
H64A H 0.4826 0.1835 0.7432 0.028 Uiso 1 1 calc R . .
H64B H 0.5195 0.1511 0.7282 0.028 Uiso 1 1 calc R . .
C65 C 0.48734(4) 0.03417(12) 0.71871(14) 0.0347(4) Uani 1 1 d . . .
H65A H 0.4651 0.0246 0.6977 0.052 Uiso 1 1 calc R . .
H65B H 0.4887 0.0166 0.7820 0.052 Uiso 1 1 calc R . .
H65C H 0.5021 -0.0077 0.6842 0.052 Uiso 1 1 calc R . .
N15 N 0.74111(3) 0.05355(9) 0.66427(9) 0.0193(2) Uani 1 1 d . . .
C66 C 0.72020(3) 0.01081(11) 0.73841(10) 0.0214(3) Uani 1 1 d . . .
H66A H 0.7086 -0.0470 0.7143 0.026 Uiso 1 1 calc R . .
H66B H 0.7347 -0.0130 0.7864 0.026 Uiso 1 1 calc R . .
C67 C 0.69539(4) 0.07969(11) 0.77979(11) 0.0235(3) Uani 1 1 d . . .
H67A H 0.6782 0.0949 0.7358 0.028 Uiso 1 1 calc R . .
H67B H 0.7060 0.1420 0.7972 0.028 Uiso 1 1 calc R . .
C68 C 0.68048(4) 0.03077(12) 0.86189(11) 0.0253(3) Uani 1 1 d . . .
H68A H 0.6717 -0.0341 0.8447 0.030 Uiso 1 1 calc R . .
H68B H 0.6977 0.0199 0.9070 0.030 Uiso 1 1 calc R . .
C69 C 0.65353(4) 0.09179(14) 0.90328(12) 0.0310(4) Uani 1 1 d . . .
H69A H 0.6620 0.1564 0.9200 0.047 Uiso 1 1 calc R . .
H69B H 0.6452 0.0584 0.9565 0.047 Uiso 1 1 calc R . .
H69C H 0.6359 0.0999 0.8600 0.047 Uiso 1 1 calc R . .
C70 C 0.76293(3) 0.13494(11) 0.69969(11) 0.0243(3) Uani 1 1 d . A .
H70A H 0.7763 0.1595 0.6496 0.029 Uiso 1 1 calc R . .
H70B H 0.7489 0.1898 0.7195 0.029 Uiso 1 1 calc R . .
C71 C 0.78540(4) 0.10849(14) 0.77571(13) 0.0341(4) Uani 1 1 d . . .
H71A H 0.8004 0.0554 0.7576 0.041 Uiso 0.770(6) 1 calc PR A 1
H71B H 0.7728 0.0862 0.8282 0.041 Uiso 0.770(6) 1 calc PR A 1
H71C H 0.7712 0.1019 0.8287 0.041 Uiso 0.230(6) 1 calc PR A 2
H71D H 0.7932 0.0415 0.7620 0.041 Uiso 0.230(6) 1 calc PR A 2
C72 C 0.80462(7) 0.2041(2) 0.79816(19) 0.0317(7) Uani 0.770(6) 1 d PD A 1
H72A H 0.8169 0.2256 0.7450 0.038 Uiso 0.770(6) 1 calc PR A 1
H72B H 0.7892 0.2570 0.8143 0.038 Uiso 0.770(6) 1 calc PR A 1
C73 C 0.82778(6) 0.1865(2) 0.87486(18) 0.0464(8) Uani 0.770(6) 1 d PD A 1
H73A H 0.8155 0.1654 0.9275 0.070 Uiso 0.770(6) 1 calc PR A 1
H73B H 0.8394 0.2473 0.8884 0.070 Uiso 0.770(6) 1 calc PR A 1
H73C H 0.8433 0.1352 0.8582 0.070 Uiso 0.770(6) 1 calc PR A 1
C72A C 0.8134(2) 0.1611(9) 0.8065(9) 0.047(3) Uani 0.230(6) 1 d PD A 2
H72C H 0.8294 0.1691 0.7576 0.057 Uiso 0.230(6) 1 calc PR A 2
H72D H 0.8240 0.1255 0.8563 0.057 Uiso 0.230(6) 1 calc PR A 2
C73A C 0.8013(2) 0.2596(8) 0.8374(8) 0.057(3) Uani 0.230(6) 1 d PD A 2
H73D H 0.8195 0.2986 0.8599 0.085 Uiso 0.230(6) 1 calc PR A 2
H73E H 0.7853 0.2503 0.8852 0.085 Uiso 0.230(6) 1 calc PR A 2
H73F H 0.7911 0.2940 0.7873 0.085 Uiso 0.230(6) 1 calc PR A 2
C74 C 0.72043(3) 0.10214(11) 0.59275(10) 0.0208(3) Uani 1 1 d . . .
H74A H 0.7092 0.1589 0.6200 0.025 Uiso 1 1 calc R . .
H74B H 0.7351 0.1282 0.5461 0.025 Uiso 1 1 calc R . .
C75 C 0.69520(4) 0.03796(12) 0.54784(11) 0.0245(3) Uani 1 1 d . . .
H75A H 0.6815 0.0058 0.5936 0.029 Uiso 1 1 calc R . .
H75B H 0.7061 -0.0139 0.5125 0.029 Uiso 1 1 calc R . .
C76 C 0.67405(4) 0.10059(13) 0.48685(12) 0.0297(4) Uani 1 1 d . . .
H76A H 0.6651 0.1562 0.5215 0.036 Uiso 1 1 calc R . .
H76B H 0.6876 0.1280 0.4384 0.036 Uiso 1 1 calc R . .
C77 C 0.64628(4) 0.04251(17) 0.44606(14) 0.0427(5) Uani 1 1 d . . .
H77A H 0.6550 -0.0124 0.4113 0.064 Uiso 1 1 calc R . .
H77B H 0.6336 0.0854 0.4069 0.064 Uiso 1 1 calc R . .
H77C H 0.6323 0.0170 0.4937 0.064 Uiso 1 1 calc R . .
C78 C 0.76051(4) -0.03188(11) 0.62687(11) 0.0237(3) Uani 1 1 d . . .
H78A H 0.7452 -0.0791 0.5997 0.028 Uiso 1 1 calc R . .
H78B H 0.7713 -0.0658 0.6772 0.028 Uiso 1 1 calc R . .
C79 C 0.78614(4) -0.00624(12) 0.55777(11) 0.0268(3) Uani 1 1 d . . .
H79A H 0.8036 0.0327 0.5861 0.032 Uiso 1 1 calc R . .
H79B H 0.7763 0.0341 0.5099 0.032 Uiso 1 1 calc R . .
C80 C 0.80044(4) -0.10035(13) 0.51759(13) 0.0327(4) Uani 1 1 d . . .
H80A H 0.8210 -0.0839 0.4870 0.039 Uiso 1 1 calc R . .
H80B H 0.8056 -0.1465 0.5666 0.039 Uiso 1 1 calc R . .
C81 C 0.77816(5) -0.15151(15) 0.45168(14) 0.0414(5) Uani 1 1 d . . .
H81A H 0.7577 -0.1681 0.4812 0.062 Uiso 1 1 calc R . .
H81B H 0.7886 -0.2117 0.4301 0.062 Uiso 1 1 calc R . .
H81C H 0.7739 -0.1077 0.4011 0.062 Uiso 1 1 calc R . .

loop_
_atom_site_aniso_label
_atom_site_aniso_U_11
_atom_site_aniso_U_22
_atom_site_aniso_U_33
_atom_site_aniso_U_23
_atom_site_aniso_U_13
_atom_site_aniso_U_12
F1 0.0428(5) 0.0223(4) 0.0315(6) 0.0086(4) -0.0119(4) -0.0031(4)
F2 0.0506(6) 0.0233(5) 0.0360(6) -0.0069(4) -0.0122(5) -0.0037(4)
F3 0.0359(5) 0.0412(6) 0.0204(5) -0.0021(4) -0.0091(4) -0.0030(4)
F4 0.0324(5) 0.0335(5) 0.0391(6) 0.0152(5) -0.0132(4) 0.0004(4)
F5 0.0276(5) 0.0190(4) 0.0433(6) 0.0020(4) -0.0076(4) 0.0000(3)
F6 0.0474(6) 0.0248(4) 0.0273(5) -0.0014(4) -0.0067(4) -0.0032(4)
F7 0.0655(7) 0.0306(5) 0.0351(6) 0.0103(5) -0.0133(5) -0.0196(5)
F8 0.0629(7) 0.0130(4) 0.0627(8) 0.0052(5) -0.0242(6) -0.0062(4)
F9 0.0579(7) 0.0220(5) 0.0650(9) -0.0163(5) -0.0058(6) 0.0062(5)
F10 0.0498(6) 0.0271(5) 0.0381(6) -0.0052(5) 0.0010(5) -0.0020(4)
F11 0.0229(5) 0.0551(6) 0.0241(5) -0.0023(5) 0.0079(4) -0.0023(4)
F12 0.0335(5) 0.0668(7) 0.0201(5) 0.0099(5) -0.0061(4) -0.0028(5)
F13 0.0189(4) 0.0497(6) 0.0423(6) 0.0036(5) -0.0084(4) 0.0041(4)
F14 0.0221(5) 0.0814(9) 0.0339(6) 0.0021(6) 0.0114(4) 0.0087(5)
F15 0.0344(5) 0.0629(7) 0.0198(5) 0.0093(5) 0.0021(4) 0.0077(5)
O1 0.0260(5) 0.0286(5) 0.0204(6) 0.0030(5) 0.0001(4) 0.0052(4)
O2 0.0211(5) 0.0350(6) 0.0190(6) -0.0029(5) 0.0045(4) 0.0041(4)
O3 0.0219(5) 0.0212(5) 0.0223(6) 0.0030(4) 0.0039(4) -0.0022(4)
O4 0.0416(6) 0.0175(5) 0.0225(6) 0.0044(4) -0.0141(5) -0.0041(4)
O5 0.0255(5) 0.0264(5) 0.0211(6) -0.0069(5) 0.0047(4) -0.0020(4)
O6 0.0219(5) 0.0218(5) 0.0368(7) -0.0082(5) -0.0058(5) -0.0007(4)
N1 0.0169(5) 0.0220(6) 0.0188(6) 0.0009(5) -0.0003(5) 0.0016(4)
N2 0.0190(6) 0.0291(6) 0.0196(7) -0.0006(5) 0.0004(5) 0.0036(5)
N3 0.0190(6) 0.0230(6) 0.0175(6) -0.0003(5) -0.0018(5) 0.0064(5)
N4 0.0150(5) 0.0243(6) 0.0165(6) -0.0014(5) 0.0024(5) 0.0025(5)
N5 0.0177(6) 0.0246(6) 0.0172(6) -0.0040(5) 0.0011(5) 0.0023(5)
N6 0.0236(6) 0.0193(6) 0.0198(7) 0.0060(5) -0.0011(5) -0.0010(5)
N7 0.0191(6) 0.0159(5) 0.0178(6) 0.0032(5) -0.0013(5) -0.0030(4)
N8 0.0230(6) 0.0143(5) 0.0142(6) 0.0004(5) -0.0042(5) -0.0010(4)
N9 0.0409(8) 0.0124(5) 0.0203(7) 0.0014(5) -0.0136(6) -0.0012(5)
N10 0.0225(6) 0.0210(6) 0.0192(7) -0.0037(5) 0.0012(5) 0.0010(5)
N11 0.0197(6) 0.0212(6) 0.0186(6) -0.0063(5) 0.0010(5) -0.0017(5)
N12 0.0186(6) 0.0169(5) 0.0263(7) -0.0051(5) -0.0030(5) 0.0000(4)
N13 0.0182(6) 0.0245(6) 0.0261(7) -0.0081(5) -0.0057(5) 0.0032(5)
C1 0.0205(7) 0.0354(8) 0.0172(7) 0.0036(6) -0.0012(6) 0.0036(6)
C2 0.0202(7) 0.0421(9) 0.0177(8) -0.0060(7) -0.0009(6) 0.0011(6)
C3 0.0173(6) 0.0219(7) 0.0190(7) -0.0048(6) -0.0015(5) -0.0027(5)
C4 0.0172(6) 0.0155(6) 0.0215(8) 0.0022(5) 0.0003(5) -0.0005(5)
C5 0.0207(7) 0.0217(7) 0.0246(8) 0.0028(6) -0.0036(6) -0.0027(5)
C6 0.0149(7) 0.0284(8) 0.0353(9) 0.0068(7) -0.0037(6) -0.0026(5)
C7 0.0142(6) 0.0281(7) 0.0356(9) 0.0029(7) 0.0049(6) 0.0011(5)
C8 0.0189(7) 0.0242(7) 0.0243(8) 0.0005(6) 0.0027(6) -0.0001(5)
C9 0.0151(6) 0.0152(6) 0.0215(7) 0.0040(5) 0.0004(5) -0.0014(5)
C10 0.0170(6) 0.0198(6) 0.0196(7) 0.0017(6) 0.0028(5) -0.0019(5)
C11 0.0156(6) 0.0232(6) 0.0136(7) 0.0005(6) 0.0037(5) 0.0002(5)
C12 0.0253(7) 0.0207(7) 0.0182(7) 0.0031(6) 0.0000(6) 0.0003(5)
C13 0.0279(7) 0.0218(7) 0.0214(8) -0.0031(6) -0.0001(6) -0.0023(6)
C14 0.0220(7) 0.0323(8) 0.0153(7) -0.0018(6) -0.0001(6) -0.0007(6)
C15 0.0188(7) 0.0273(7) 0.0227(8) 0.0057(6) 0.0011(6) 0.0013(5)
C16 0.0160(6) 0.0203(7) 0.0234(8) 0.0008(6) 0.0033(5) 0.0004(5)
C17 0.0223(7) 0.0191(6) 0.0206(8) 0.0043(6) 0.0011(6) 0.0008(5)
C18 0.0275(7) 0.0195(6) 0.0192(7) 0.0053(6) 0.0004(6) 0.0058(6)
C19 0.0192(6) 0.0132(6) 0.0183(7) -0.0002(5) 0.0036(5) 0.0052(5)
C20 0.0148(6) 0.0167(6) 0.0159(7) -0.0020(5) 0.0027(5) 0.0005(5)
C21 0.0230(7) 0.0156(6) 0.0228(8) 0.0013(6) 0.0026(6) -0.0007(5)
C22 0.0272(7) 0.0190(7) 0.0240(8) -0.0039(6) -0.0016(6) -0.0072(5)
C23 0.0255(7) 0.0253(7) 0.0193(7) -0.0003(6) -0.0053(6) -0.0058(6)
C24 0.0223(7) 0.0183(6) 0.0170(7) 0.0019(5) -0.0019(6) -0.0016(5)
C25 0.0156(6) 0.0151(6) 0.0161(7) -0.0013(5) 0.0027(5) -0.0009(5)
C26 0.0264(7) 0.0143(6) 0.0213(8) -0.0007(6) -0.0056(6) 0.0002(5)
C27 0.0321(8) 0.0135(6) 0.0260(8) 0.0003(6) -0.0157(6) -0.0002(6)
C28 0.0360(8) 0.0173(7) 0.0263(9) -0.0008(6) -0.0166(7) -0.0020(6)
C29 0.0411(9) 0.0216(7) 0.0309(9) 0.0070(7) -0.0191(7) -0.0091(7)
C30 0.0441(10) 0.0125(7) 0.0455(11) 0.0021(7) -0.0239(8) -0.0042(6)
C31 0.0400(10) 0.0165(7) 0.0449(11) -0.0055(7) -0.0165(8) 0.0026(6)
C32 0.0341(9) 0.0186(7) 0.0335(10) -0.0015(7) -0.0123(7) -0.0017(6)
C33 0.0212(7) 0.0271(7) 0.0192(7) -0.0003(6) 0.0028(6) 0.0019(5)
C34 0.0171(6) 0.0216(7) 0.0270(8) -0.0016(6) 0.0017(6) 0.0002(5)
C35 0.0136(6) 0.0211(6) 0.0217(7) -0.0023(6) -0.0038(5) 0.0018(5)
C36 0.0212(6) 0.0194(7) 0.0149(7) -0.0027(6) -0.0014(5) 0.0012(5)
C37 0.0192(7) 0.0263(7) 0.0243(8) -0.0032(6) -0.0033(6) 0.0023(5)
C38 0.0261(7) 0.0225(7) 0.0252(8) -0.0013(6) -0.0026(6) 0.0080(5)
C39 0.0300(7) 0.0150(6) 0.0197(8) 0.0014(6) -0.0002(6) 0.0010(5)
C40 0.0228(7) 0.0169(6) 0.0216(8) 0.0031(6) 0.0007(6) -0.0018(5)
C41 0.0214(6) 0.0184(6) 0.0133(7) 0.0016(5) -0.0016(5) 0.0016(5)
C42 0.0189(6) 0.0191(6) 0.0213(7) 0.0001(6) -0.0001(6) -0.0011(5)
C43 0.0164(6) 0.0178(6) 0.0222(7) -0.0034(6) -0.0010(5) -0.0005(5)
C44 0.0170(6) 0.0276(7) 0.0213(8) -0.0032(6) 0.0025(6) -0.0041(5)
C45 0.0247(7) 0.0312(8) 0.0182(8) 0.0018(6) -0.0033(6) -0.0051(6)
C46 0.0168(6) 0.0273(7) 0.0278(8) -0.0007(6) -0.0060(6) -0.0009(5)
C47 0.0179(7) 0.0342(8) 0.0269(9) -0.0013(7) 0.0057(6) -0.0001(6)
C48 0.0236(7) 0.0291(8) 0.0176(7) 0.0013(6) 0.0008(6) -0.0005(6)
O7 0.0177(5) 0.0195(5) 0.0210(5) -0.0066(4) 0.0005(4) 0.0007(4)
O8 0.0195(5) 0.0224(5) 0.0158(5) -0.0013(4) -0.0022(4) 0.0057(4)
O9 0.0281(6) 0.0244(5) 0.0298(7) -0.0101(5) -0.0136(5) 0.0051(4)
C49 0.0193(6) 0.0178(6) 0.0154(7) -0.0001(5) -0.0019(5) 0.0014(5)
N14 0.0130(5) 0.0199(5) 0.0141(6) -0.0020(5) 0.0021(4) -0.0006(4)
C50 0.0132(6) 0.0205(6) 0.0155(7) 0.0004(5) 0.0036(5) -0.0011(5)
C51 0.0193(6) 0.0196(6) 0.0202(7) -0.0018(6) 0.0045(6) 0.0010(5)
C52 0.0214(7) 0.0220(7) 0.0197(8) -0.0004(6) 0.0028(6) -0.0010(5)
C53 0.0283(8) 0.0237(7) 0.0355(10) -0.0006(7) 0.0071(7) -0.0014(6)
C54 0.0109(6) 0.0261(7) 0.0183(7) -0.0017(6) 0.0022(5) -0.0004(5)
C55 0.0156(6) 0.0434(9) 0.0162(7) -0.0038(7) 0.0007(5) 0.0010(6)
C56 0.0145(6) 0.0308(8) 0.0215(8) -0.0048(6) -0.0023(6) 0.0002(5)
C57 0.0263(8) 0.0309(8) 0.0350(10) -0.0065(7) -0.0094(7) 0.0065(6)
C58 0.0190(6) 0.0206(6) 0.0172(7) -0.0050(6) 0.0040(5) -0.0016(5)
C59 0.0313(8) 0.0242(7) 0.0308(9) -0.0089(7) 0.0113(7) -0.0096(6)
C60 0.0376(9) 0.0210(7) 0.0226(8) -0.0023(6) 0.0042(7) -0.0040(6)
C61 0.0516(11) 0.0286(8) 0.0434(12) 0.0076(8) -0.0030(9) 0.0029(8)
C62 0.0176(6) 0.0204(6) 0.0120(6) -0.0018(5) 0.0017(5) -0.0009(5)
C63 0.0167(7) 0.0296(8) 0.0189(7) 0.0019(6) -0.0011(5) -0.0032(5)
C64 0.0209(7) 0.0263(7) 0.0227(8) 0.0060(6) -0.0030(6) -0.0041(6)
C65 0.0225(8) 0.0295(8) 0.0520(12) 0.0150(8) -0.0041(7) -0.0030(6)
N15 0.0172(5) 0.0203(6) 0.0203(6) 0.0010(5) 0.0009(5) -0.0020(4)
C66 0.0215(7) 0.0223(7) 0.0202(8) 0.0041(6) 0.0017(6) -0.0044(5)
C67 0.0249(7) 0.0242(7) 0.0214(8) 0.0019(6) 0.0052(6) -0.0025(6)
C68 0.0264(8) 0.0299(8) 0.0195(8) 0.0012(6) 0.0024(6) -0.0042(6)
C69 0.0262(8) 0.0452(10) 0.0215(8) 0.0007(7) 0.0034(6) -0.0017(7)
C70 0.0201(7) 0.0265(7) 0.0264(8) -0.0019(6) 0.0019(6) -0.0077(5)
C71 0.0249(8) 0.0488(10) 0.0286(9) -0.0036(8) -0.0036(7) -0.0023(7)
C72 0.0246(14) 0.0417(18) 0.0288(13) 0.0028(14) -0.0099(11) -0.0097(11)
C73 0.0328(13) 0.075(2) 0.0310(14) 0.0105(13) -0.0122(10) -0.0167(12)
C72A 0.022(5) 0.062(8) 0.057(7) 0.002(6) 0.004(4) 0.007(4)
C73A 0.046(5) 0.056(6) 0.068(8) -0.039(6) -0.004(5) -0.012(5)
C74 0.0193(7) 0.0225(7) 0.0205(8) 0.0043(6) 0.0012(6) -0.0011(5)
C75 0.0232(7) 0.0302(8) 0.0202(8) 0.0027(6) -0.0001(6) -0.0059(6)
C76 0.0225(7) 0.0441(10) 0.0225(8) 0.0003(7) -0.0006(6) 0.0049(7)
C77 0.0288(9) 0.0706(13) 0.0288(10) -0.0028(10) -0.0045(7) -0.0030(9)
C78 0.0238(7) 0.0222(7) 0.0251(8) -0.0004(6) 0.0018(6) 0.0028(6)
C79 0.0213(7) 0.0346(8) 0.0244(8) -0.0026(7) 0.0026(6) -0.0001(6)
C80 0.0259(8) 0.0442(10) 0.0278(9) -0.0016(8) 0.0010(7) 0.0102(7)
C81 0.0413(10) 0.0402(10) 0.0425(12) -0.0133(9) 0.0008(9) 0.0080(8)

loop_
_atom_type_symbol
_atom_type_description
_atom_type_scat_dispersion_real
_atom_type_scat_dispersion_imag
_atom_type_scat_source
C C 0.0033 0.0016 'International Tables Vol C Tables 4.2.6.8 and 6.1.1.4'
H H 0.0000 0.0000 'International Tables Vol C Tables 4.2.6.8 and 6.1.1.4'
N N 0.0061 0.0033 'International Tables Vol C Tables 4.2.6.8 and 6.1.1.4'
O O 0.0106 0.0060 'International Tables Vol C Tables 4.2.6.8 and 6.1.1.4'
F F 0.0171 0.0103 'International Tables Vol C Tables 4.2.6.8 and 6.1.1.4'

loop_
_geom_angle_atom_site_label_1
_geom_angle_atom_site_label_2
_geom_angle_atom_site_label_3
_geom_angle
C17 N1 C1 110.25(11)
C17 N1 C33 109.97(11)
C1 N1 C33 111.04(12)
C3 N2 C2 122.09(14)
C3 N2 H2N 115.0(13)
C2 N2 H2N 122.3(12)
C3 N3 C4 125.04(12)
C3 N3 H3N 114.0(12)
C4 N3 H3N 120.9(12)
C10 N4 C9 127.71(13)
C10 N4 H4N 113.4(13)
C9 N4 H4N 118.7(13)
C10 N5 C11 122.61(13)
C10 N5 H5N 116.6(14)
C11 N5 H5N 118.4(14)
C19 N6 C18 121.01(13)
C19 N6 H6N 117.1(14)
C18 N6 H6N 121.3(14)
C19 N7 C20 125.41(12)
C19 N7 H7N 113.8(12)
C20 N7 H7N 120.7(12)
C26 N8 C25 127.95(13)
C26 N8 H8N 115.7(12)
C25 N8 H8N 115.7(12)
C26 N9 C27 122.97(13)
C26 N9 H9N 118.3(12)
C27 N9 H9N 117.5(12)
C35 N10 C34 120.30(13)
C35 N10 H10N 116.2(13)
C34 N10 H10N 121.7(12)
C35 N11 C36 122.03(13)
C35 N11 H11N 114.2(11)
C36 N11 H11N 123.5(11)
C42 N12 C41 127.11(13)
C42 N12 H12N 113.9(12)
C41 N12 H12N 119.0(12)
C42 N13 C43 120.91(13)
C42 N13 H13N 115.7(13)
C43 N13 H13N 120.5(13)
N1 C1 C2 113.11(13)
N1 C1 H1A 109.0
C2 C1 H1A 109.0
N1 C1 H1B 109.0
C2 C1 H1B 109.0
H1A C1 H1B 107.8
N2 C2 C1 112.58(13)
N2 C2 H2A 109.1
C1 C2 H2A 109.1
N2 C2 H2B 109.1
C1 C2 H2B 109.1
H2A C2 H2B 107.8
O1 C3 N2 123.73(15)
O1 C3 N3 123.34(13)
N2 C3 N3 112.93(13)
C5 C4 C9 119.48(14)
C5 C4 N3 120.76(14)
C9 C4 N3 119.73(13)
C6 C5 C4 120.81(15)
C6 C5 H5 119.6
C4 C5 H5 119.6
C7 C6 C5 119.79(14)
C7 C6 H6 120.1
C5 C6 H6 120.1
C6 C7 C8 120.31(15)
C6 C7 H7 119.8
C8 C7 H7 119.8
C7 C8 C9 120.24(15)
C7 C8 H8 119.9
C9 C8 H8 119.9
C8 C9 C4 119.35(13)
C8 C9 N4 122.56(14)
C4 C9 N4 118.07(13)
O2 C10 N4 126.05(13)
O2 C10 N5 122.86(14)
N4 C10 N5 111.07(13)
C12 C11 C16 117.36(14)
C12 C11 N5 122.32(13)
C16 C11 N5 120.13(13)
F1 C12 C13 118.93(13)
F1 C12 C11 119.52(13)
C13 C12 C11 121.52(13)
F2 C13 C14 119.61(14)
F2 C13 C12 120.61(14)
C14 C13 C12 119.74(14)
F3 C14 C13 120.26(14)
F3 C14 C15 119.67(14)
C13 C14 C15 120.07(14)
F4 C15 C16 121.11(14)
F4 C15 C14 119.40(14)
C16 C15 C14 119.49(14)
F5 C16 C15 119.03(13)
F5 C16 C11 119.17(13)
C15 C16 C11 121.80(14)
N1 C17 C18 113.40(12)
N1 C17 H17A 108.9
C18 C17 H17A 108.9
N1 C17 H17B 108.9
C18 C17 H17B 108.9
H17A C17 H17B 107.7
N6 C18 C17 113.65(12)
N6 C18 H18A 108.8
C17 C18 H18A 108.8
N6 C18 H18B 108.8
C17 C18 H18B 108.8
H18A C18 H18B 107.7
O3 C19 N6 123.24(13)
O3 C19 N7 124.01(13)
N6 C19 N7 112.74(12)
C21 C20 N7 121.86(13)
C21 C20 C25 119.20(13)
N7 C20 C25 118.93(12)
C22 C21 C20 120.60(13)
C22 C21 H21 119.7
C20 C21 H21 119.7
C21 C22 C23 120.40(13)
C21 C22 H22 119.8
C23 C22 H22 119.8
C22 C23 C24 120.13(14)
C22 C23 H23 119.9
C24 C23 H23 119.9
C23 C24 C25 119.98(13)
C23 C24 H24 120.0
C25 C24 H24 120.0
C24 C25 C20 119.69(12)
C24 C25 N8 123.24(12)
C20 C25 N8 117.06(12)
O4 C26 N8 126.45(13)
O4 C26 N9 123.11(13)
N8 C26 N9 110.43(13)
C28 C27 C32 117.23(14)
C28 C27 N9 122.88(15)
C32 C27 N9 119.80(16)
F6 C28 C29 118.33(16)
F6 C28 C27 120.67(13)
C29 C28 C27 120.99(16)
F7 C29 C30 120.17(14)
F7 C29 C28 119.58(17)
C30 C29 C28 120.25(17)
F8 C30 C31 119.70(17)
F8 C30 C29 120.15(18)
C31 C30 C29 120.14(15)
F9 C31 C30 120.40(15)
F9 C31 C32 120.16(18)
C30 C31 C32 119.39(17)
F10 C32 C31 118.96(16)
F10 C32 C27 119.09(14)
C31 C32 C27 121.95(18)
N1 C33 C34 113.66(13)
N1 C33 H33A 108.8
C34 C33 H33A 108.8
N1 C33 H33B 108.8
C34 C33 H33B 108.8
H33A C33 H33B 107.7
N10 C34 C33 113.71(12)
N10 C34 H34A 108.8
C33 C34 H34A 108.8
N10 C34 H34B 108.8
C33 C34 H34B 108.8
H34A C34 H34B 107.7
O5 C35 N10 122.90(14)
O5 C35 N11 123.56(13)
N10 C35 N11 113.53(13)
C37 C36 C41 119.48(13)
C37 C36 N11 120.33(13)
C41 C36 N11 120.19(12)
C38 C37 C36 120.97(14)
C38 C37 H37 119.5
C36 C37 H37 119.5
C39 C38 C37 119.34(13)
C39 C38 H38 120.3
C37 C38 H38 120.3
C40 C39 C38 120.87(13)
C40 C39 H39 119.6
C38 C39 H39 119.6
C39 C40 C41 120.11(13)
C39 C40 H40 119.9
C41 C40 H40 119.9
C40 C41 C36 119.23(13)
C40 C41 N12 122.75(13)
C36 C41 N12 118.03(12)
O6 C42 N12 126.18(13)
O6 C42 N13 122.00(13)
N12 C42 N13 111.82(13)
C44 C43 C48 116.77(13)
C44 C43 N13 121.95(13)
C48 C43 N13 121.25(14)
F11 C44 C45 118.49(14)
F11 C44 C43 119.82(13)
C45 C44 C43 121.67(14)
F12 C45 C46 119.69(14)
F12 C45 C44 120.02(14)
C46 C45 C44 120.30(15)
F13 C46 C47 120.48(15)
F13 C46 C45 120.08(15)
C47 C46 C45 119.42(14)
F14 C47 C46 119.68(14)
F14 C47 C48 120.67(15)
C46 C47 C48 119.65(14)
F15 C48 C47 118.44(14)
F15 C48 C43 119.36(14)
C47 C48 C43 122.19(15)
O9 C49 O8 120.84(13)
O9 C49 O7 119.66(12)
O8 C49 O7 119.45(12)
C62 N14 C58 111.13(11)
C62 N14 C50 112.00(10)
C58 N14 C50 105.17(10)
C62 N14 C54 104.94(10)
C58 N14 C54 111.76(10)
C50 N14 C54 112.00(10)
C51 C50 N14 116.01(11)
C51 C50 H50A 108.3
N14 C50 H50A 108.3
C51 C50 H50B 108.3
N14 C50 H50B 108.3
H50A C50 H50B 107.4
C50 C51 C52 107.73(11)
C50 C51 H51A 110.2
C52 C51 H51A 110.2
C50 C51 H51B 110.2
C52 C51 H51B 110.2
H51A C51 H51B 108.5
C53 C52 C51 113.04(12)
C53 C52 H52A 109.0
C51 C52 H52A 109.0
C53 C52 H52B 109.0
C51 C52 H52B 109.0
H52A C52 H52B 107.8
C52 C53 H53A 109.5
C52 C53 H53B 109.5
H53A C53 H53B 109.5
C52 C53 H53C 109.5
H53A C53 H53C 109.5
H53B C53 H53C 109.5
C55 C54 N14 116.17(12)
C55 C54 H54A 108.2
N14 C54 H54A 108.2
C55 C54 H54B 108.2
N14 C54 H54B 108.2
H54A C54 H54B 107.4
C54 C55 C56 109.28(12)
C54 C55 H55A 109.8
C56 C55 H55A 109.8
C54 C55 H55B 109.8
C56 C55 H55B 109.8
H55A C55 H55B 108.3
C57 C56 C55 114.17(13)
C57 C56 H56A 108.7
C55 C56 H56A 108.7
C57 C56 H56B 108.7
C55 C56 H56B 108.7
H56A C56 H56B 107.6
C56 C57 H57A 109.5
C56 C57 H57B 109.5
H57A C57 H57B 109.5
C56 C57 H57C 109.5
H57A C57 H57C 109.5
H57B C57 H57C 109.5
N14 C58 C59 116.25(12)
N14 C58 H58A 108.2
C59 C58 H58A 108.2
N14 C58 H58B 108.2
C59 C58 H58B 108.2
H58A C58 H58B 107.4
C58 C59 C60 109.98(13)
C58 C59 H59A 109.7
C60 C59 H59A 109.7
C58 C59 H59B 109.7
C60 C59 H59B 109.7
H59A C59 H59B 108.2
C61 C60 C59 114.01(15)
C61 C60 H60A 108.7
C59 C60 H60A 108.7
C61 C60 H60B 108.7
C59 C60 H60B 108.7
H60A C60 H60B 107.6
C60 C61 H61A 109.5
C60 C61 H61B 109.5
H61A C61 H61B 109.5
C60 C61 H61C 109.5
H61A C61 H61C 109.5
H61B C61 H61C 109.5
N14 C62 C63 116.82(11)
N14 C62 H62A 108.1
C63 C62 H62A 108.1
N14 C62 H62B 108.1
C63 C62 H62B 108.1
H62A C62 H62B 107.3
C62 C63 C64 109.06(12)
C62 C63 H63A 109.9
C64 C63 H63A 109.9
C62 C63 H63B 109.9
C64 C63 H63B 109.9
H63A C63 H63B 108.3
C63 C64 C65 112.13(14)
C63 C64 H64A 109.2
C65 C64 H64A 109.2
C63 C64 H64B 109.2
C65 C64 H64B 109.2
H64A C64 H64B 107.9
C64 C65 H65A 109.5
C64 C65 H65B 109.5
H65A C65 H65B 109.5
C64 C65 H65C 109.5
H65A C65 H65C 109.5
H65B C65 H65C 109.5
C78 N15 C74 111.62(12)
C78 N15 C66 105.95(11)
C74 N15 C66 111.29(11)
C78 N15 C70 112.02(11)
C74 N15 C70 105.07(11)
C66 N15 C70 111.02(12)
C67 C66 N15 116.29(12)
C67 C66 H66A 108.2
N15 C66 H66A 108.2
C67 C66 H66B 108.2
N15 C66 H66B 108.2
H66A C66 H66B 107.4
C66 C67 C68 109.27(13)
C66 C67 H67A 109.8
C68 C67 H67A 109.8
C66 C67 H67B 109.8
C68 C67 H67B 109.8
H67A C67 H67B 108.3
C69 C68 C67 112.61(14)
C69 C68 H68A 109.1
C67 C68 H68A 109.1
C69 C68 H68B 109.1
C67 C68 H68B 109.1
H68A C68 H68B 107.8
C68 C69 H69A 109.5
C68 C69 H69B 109.5
H69A C69 H69B 109.5
C68 C69 H69C 109.5
H69A C69 H69C 109.5
H69B C69 H69C 109.5
C71 C70 N15 116.82(13)
C71 C70 H70A 108.1
N15 C70 H70A 108.1
C71 C70 H70B 108.1
N15 C70 H70B 108.1
H70A C70 H70B 107.3
C72A C71 C70 128.1(6)
C70 C71 C72 105.95(17)
C70 C71 H71A 110.5
C72 C71 H71A 110.5
C72A C71 H71B 108.6
C70 C71 H71B 110.5
C72 C71 H71B 110.5
H71A C71 H71B 108.7
C72A C71 H71C 105.3
C70 C71 H71C 105.3
C72 C71 H71C 101.7
H71A C71 H71C 121.5
C72A C71 H71D 105.3
C70 C71 H71D 105.3
H71C C71 H71D 106.0
C73 C72 C71 110.6(2)
C73 C72 H72A 109.5
C71 C72 H72A 109.5
C73 C72 H72B 109.5
C71 C72 H72B 109.5
H72A C72 H72B 108.1
C71 C72A C73A 106.0(7)
C71 C72A H72C 110.5
C73A C72A H72C 110.5
C71 C72A H72D 110.5
C73A C72A H72D 110.5
H72C C72A H72D 108.7
C72A C73A H73D 109.5
C72A C73A H73E 109.5
H73D C73A H73E 109.5
C72A C73A H73F 109.5
H73D C73A H73F 109.5
H73E C73A H73F 109.5
C75 C74 N15 116.52(12)
C75 C74 H74A 108.2
N15 C74 H74A 108.2
C75 C74 H74B 108.2
N15 C74 H74B 108.2
H74A C74 H74B 107.3
C74 C75 C76 109.64(13)
C74 C75 H75A 109.7
C76 C75 H75A 109.7
C74 C75 H75B 109.7
C76 C75 H75B 109.7
H75A C75 H75B 108.2
C77 C76 C75 112.40(16)
C77 C76 H76A 109.1
C75 C76 H76A 109.1
C77 C76 H76B 109.1
C75 C76 H76B 109.1
H76A C76 H76B 107.9
C76 C77 H77A 109.5
C76 C77 H77B 109.5
H77A C77 H77B 109.5
C76 C77 H77C 109.5
H77A C77 H77C 109.5
H77B C77 H77C 109.5
N15 C78 C79 116.20(12)
N15 C78 H78A 108.2
C79 C78 H78A 108.2
N15 C78 H78B 108.2
C79 C78 H78B 108.2
H78A C78 H78B 107.4
C78 C79 C80 110.04(14)
C78 C79 H79A 109.7
C80 C79 H79A 109.7
C78 C79 H79B 109.7
C80 C79 H79B 109.7
H79A C79 H79B 108.2
C81 C80 C79 113.95(14)
C81 C80 H80A 108.8
C79 C80 H80A 108.8
C81 C80 H80B 108.8
C79 C80 H80B 108.8
H80A C80 H80B 107.7
C80 C81 H81A 109.5
C80 C81 H81B 109.5
H81A C81 H81B 109.5
C80 C81 H81C 109.5
H81A C81 H81C 109.5
H81B C81 H81C 109.5

loop_
_geom_bond_atom_site_label_1
_geom_bond_atom_site_label_2
_geom_bond_distance
F1 C12 1.3324(17)
F2 C13 1.3414(17)
F3 C14 1.3398(18)
F4 C15 1.3357(17)
F5 C16 1.3378(17)
F6 C28 1.335(2)
F7 C29 1.343(2)
F8 C30 1.3400(18)
F9 C31 1.337(2)
F10 C32 1.337(2)
F11 C44 1.3402(17)
F12 C45 1.3446(18)
F13 C46 1.3381(17)
F14 C47 1.3359(18)
F15 C48 1.3426(19)
O1 C3 1.2306(18)
O2 C10 1.2214(18)
O3 C19 1.2288(17)
O4 C26 1.2194(18)
O5 C35 1.2248(18)
O6 C42 1.2209(18)
N1 C17 1.4666(19)
N1 C1 1.4687(19)
N1 C33 1.4692(19)
N2 C3 1.3535(19)
N2 C2 1.448(2)
N2 H2N 0.87(2)
N3 C3 1.385(2)
N3 C4 1.4169(18)
N3 H3N 0.867(19)
N4 C10 1.372(2)
N4 C9 1.4058(18)
N4 H4N 0.847(19)
N5 C10 1.3790(18)
N5 C11 1.4012(19)
N5 H5N 0.81(2)
N6 C19 1.3576(19)
N6 C18 1.4425(19)
N6 H6N 0.823(19)
N7 C19 1.3828(19)
N7 C20 1.4061(19)
N7 H7N 0.882(18)
N8 C26 1.3686(18)
N8 C25 1.4110(17)
N8 H8N 0.87(2)
N9 C26 1.3846(19)
N9 C27 1.3977(18)
N9 H9N 0.90(2)
N10 C35 1.3628(18)
N10 C34 1.447(2)
N10 H10N 0.85(2)
N11 C35 1.3735(19)
N11 C36 1.4190(18)
N11 H11N 0.93(2)
N12 C42 1.3674(18)
N12 C41 1.4049(18)
N12 H12N 0.89(2)
N13 C42 1.3830(19)
N13 C43 1.4042(18)
N13 H13N 0.84(2)
C1 C2 1.523(2)
C1 H1A 0.9900
C1 H1B 0.9900
C2 H2A 0.9900
C2 H2B 0.9900
C4 C5 1.392(2)
C4 C9 1.405(2)
C5 C6 1.387(2)
C5 H5 0.9500
C6 C7 1.386(2)
C6 H6 0.9500
C7 C8 1.389(2)
C7 H7 0.9500
C8 C9 1.399(2)
C8 H8 0.9500
C11 C12 1.387(2)
C11 C16 1.391(2)
C12 C13 1.380(2)
C13 C14 1.379(2)
C14 C15 1.379(2)
C15 C16 1.377(2)
C17 C18 1.524(2)
C17 H17A 0.9900
C17 H17B 0.9900
C18 H18A 0.9900
C18 H18B 0.9900
C20 C21 1.3933(19)
C20 C25 1.4110(19)
C21 C22 1.381(2)
C21 H21 0.9500
C22 C23 1.384(2)
C22 H22 0.9500
C23 C24 1.393(2)
C23 H23 0.9500
C24 C25 1.395(2)
C24 H24 0.9500
C27 C28 1.389(2)
C27 C32 1.389(2)
C28 C29 1.384(2)
C29 C30 1.373(3)
C30 C31 1.370(3)
C31 C32 1.383(2)
C33 C34 1.527(2)
C33 H33A 0.9900
C33 H33B 0.9900
C34 H34A 0.9900
C34 H34B 0.9900
C36 C37 1.388(2)
C36 C41 1.404(2)
C37 C38 1.386(2)
C37 H37 0.9500
C38 C39 1.383(2)
C38 H38 0.9500
C39 C40 1.381(2)
C39 H39 0.9500
C40 C41 1.400(2)
C40 H40 0.9500
C43 C44 1.381(2)
C43 C48 1.386(2)
C44 C45 1.379(2)
C45 C46 1.375(2)
C46 C47 1.372(2)
C47 C48 1.381(2)
O7 C49 1.2905(17)
O8 C49 1.2871(16)
O9 C49 1.2745(17)
N14 C62 1.5155(19)
N14 C58 1.5186(18)
N14 C50 1.5217(17)
N14 C54 1.5249(17)
C50 C51 1.5216(19)
C50 H50A 0.9900
C50 H50B 0.9900
C51 C52 1.531(2)
C51 H51A 0.9900
C51 H51B 0.9900
C52 C53 1.522(2)
C52 H52A 0.9900
C52 H52B 0.9900
C53 H53A 0.9800
C53 H53B 0.9800
C53 H53C 0.9800
C54 C55 1.516(2)
C54 H54A 0.9900
C54 H54B 0.9900
C55 C56 1.5333(19)
C55 H55A 0.9900
C55 H55B 0.9900
C56 C57 1.518(2)
C56 H56A 0.9900
C56 H56B 0.9900
C57 H57A 0.9800
C57 H57B 0.9800
C57 H57C 0.9800
C58 C59 1.523(2)
C58 H58A 0.9900
C58 H58B 0.9900
C59 C60 1.535(2)
C59 H59A 0.9900
C59 H59B 0.9900
C60 C61 1.514(3)
C60 H60A 0.9900
C60 H60B 0.9900
C61 H61A 0.9800
C61 H61B 0.9800
C61 H61C 0.9800
C62 C63 1.5226(19)
C62 H62A 0.9900
C62 H62B 0.9900
C63 C64 1.528(2)
C63 H63A 0.9900
C63 H63B 0.9900
C64 C65 1.528(2)
C64 H64A 0.9900
C64 H64B 0.9900
C65 H65A 0.9800
C65 H65B 0.9800
C65 H65C 0.9800
N15 C78 1.5192(19)
N15 C74 1.5211(19)
N15 C66 1.5222(19)
N15 C70 1.5230(18)
C66 C67 1.520(2)
C66 H66A 0.9900
C66 H66B 0.9900
C67 C68 1.528(2)
C67 H67A 0.9900
C67 H67B 0.9900
C68 C69 1.520(2)
C68 H68A 0.9900
C68 H68B 0.9900
C69 H69A 0.9800
C69 H69B 0.9800
C69 H69C 0.9800
C70 C71 1.512(2)
C70 H70A 0.9900
C70 H70B 0.9900
C71 C72A 1.436(11)
C71 C72 1.561(3)
C71 H71A 0.9900
C71 H71B 0.9900
C71 H71C 0.9900
C71 H71D 0.9900
C72 C73 1.513(3)
C72 H72A 0.9900
C72 H72B 0.9900
C73 H73A 0.9800
C73 H73B 0.9800
C73 H73C 0.9800
C72A C73A 1.505(12)
C72A H72C 0.9900
C72A H72D 0.9900
C73A H73D 0.9800
C73A H73E 0.9800
C73A H73F 0.9800
C74 C75 1.516(2)
C74 H74A 0.9900
C74 H74B 0.9900
C75 C76 1.524(2)
C75 H75A 0.9900
C75 H75B 0.9900
C76 C77 1.520(2)
C76 H76A 0.9900
C76 H76B 0.9900
C77 H77A 0.9800
C77 H77B 0.9800
C77 H77C 0.9800
C78 C79 1.520(2)
C78 H78A 0.9900
C78 H78B 0.9900
C79 C80 1.534(2)
C79 H79A 0.9900
C79 H79B 0.9900
C80 C81 1.518(3)
C80 H80A 0.9900
C80 H80B 0.9900
C81 H81A 0.9800
C81 H81B 0.9800
C81 H81C 0.9800

loop_
_geom_hbond_atom_site_label_D
_geom_hbond_atom_site_label_H
_geom_hbond_atom_site_label_A
_geom_hbond_distance_DH
_geom_hbond_distance_HA
_geom_hbond_distance_DA
_geom_hbond_angle_DHA
N2 H2N O9 0.87(2) 1.97(2) 2.8189(18) 163.7(17)
N3 H3N O9 0.867(19) 2.197(18) 2.9870(16) 151.3(17)
N3 H3N O7 0.867(19) 2.499(19) 3.2487(16) 145.2(15)
N4 H4N O7 0.847(19) 1.973(19) 2.7817(16) 159.4(18)
N5 H5N O7 0.81(2) 1.98(2) 2.7410(17) 154.7(18)
N6 H6N O7 0.823(19) 2.21(2) 2.9670(16) 153.6(18)
N7 H7N O7 0.882(18) 1.991(19) 2.8485(16) 163.8(17)
N8 H8N O8 0.87(2) 2.14(2) 2.9341(17) 152.3(16)
N9 H9N O8 0.90(2) 1.83(2) 2.7003(17) 161.3(18)
N10 H10N O8 0.85(2) 2.15(2) 2.9470(17) 154.6(17)
N11 H11N O8 0.93(2) 1.96(2) 2.8635(16) 161.7(16)
N12 H12N O9 0.89(2) 1.96(2) 2.8001(16) 159.2(17)
N13 H13N O9 0.84(2) 1.99(2) 2.7879(17) 156.7(18)

loop_
_geom_torsion_atom_site_label_1
_geom_torsion_atom_site_label_2
_geom_torsion_atom_site_label_3
_geom_torsion_atom_site_label_4
_geom_torsion
C17 N1 C1 C2 154.23(13)
C33 N1 C1 C2 -83.64(15)
C3 N2 C2 C1 -85.21(17)
N1 C1 C2 N2 -63.41(17)
C2 N2 C3 O1 -5.8(2)
C2 N2 C3 N3 174.41(13)
C4 N3 C3 O1 -5.2(2)
C4 N3 C3 N2 174.61(13)
C3 N3 C4 C5 -38.9(2)
C3 N3 C4 C9 142.96(14)
C9 C4 C5 C6 -1.4(2)
N3 C4 C5 C6 -179.46(14)
C4 C5 C6 C7 0.7(2)
C5 C6 C7 C8 0.3(2)
C6 C7 C8 C9 -0.6(2)
C7 C8 C9 C4 -0.1(2)
C7 C8 C9 N4 178.33(13)
C5 C4 C9 C8 1.1(2)
N3 C4 C9 C8 179.19(13)
C5 C4 C9 N4 -177.45(13)
N3 C4 C9 N4 0.69(19)
C10 N4 C9 C8 0.0(2)
C10 N4 C9 C4 178.45(13)
C9 N4 C10 O2 13.5(2)
C9 N4 C10 N5 -164.95(13)
C11 N5 C10 O2 18.4(2)
C11 N5 C10 N4 -163.15(13)
C10 N5 C11 C12 53.4(2)
C10 N5 C11 C16 -131.65(15)
C16 C11 C12 F1 -178.04(13)
N5 C11 C12 F1 -2.9(2)
C16 C11 C12 C13 0.2(2)
N5 C11 C12 C13 175.29(14)
F1 C12 C13 F2 -0.8(2)
C11 C12 C13 F2 -179.06(14)
F1 C12 C13 C14 176.83(14)
C11 C12 C13 C14 -1.4(2)
F2 C13 C14 F3 -0.1(2)
C12 C13 C14 F3 -177.79(14)
F2 C13 C14 C15 178.98(14)
C12 C13 C14 C15 1.3(2)
F3 C14 C15 F4 -1.0(2)
C13 C14 C15 F4 179.87(14)
F3 C14 C15 C16 179.10(13)
C13 C14 C15 C16 0.0(2)
F4 C15 C16 F5 -0.7(2)
C14 C15 C16 F5 179.20(13)
F4 C15 C16 C11 178.88(13)
C14 C15 C16 C11 -1.3(2)
C12 C11 C16 F5 -179.30(13)
N5 C11 C16 F5 5.5(2)
C12 C11 C16 C15 1.2(2)
N5 C11 C16 C15 -174.06(13)
C1 N1 C17 C18 -78.47(15)
C33 N1 C17 C18 158.77(12)
C19 N6 C18 C17 -88.19(17)
N1 C17 C18 N6 -64.52(17)
C18 N6 C19 O3 0.3(2)
C18 N6 C19 N7 179.93(12)
C20 N7 C19 O3 -7.2(2)
C20 N7 C19 N6 173.16(12)
C19 N7 C20 C21 -29.5(2)
C19 N7 C20 C25 151.23(13)
N7 C20 C21 C22 -179.21(13)
C25 C20 C21 C22 0.1(2)
C20 C21 C22 C23 0.1(2)
C21 C22 C23 C24 0.2(2)
C22 C23 C24 C25 -0.8(2)
C23 C24 C25 C20 1.0(2)
C23 C24 C25 N8 -178.51(14)
C21 C20 C25 C24 -0.7(2)
N7 C20 C25 C24 178.67(12)
C21 C20 C25 N8 178.88(12)
N7 C20 C25 N8 -1.79(18)
C26 N8 C25 C24 -6.0(2)
C26 N8 C25 C20 174.48(14)
C25 N8 C26 O4 -5.8(3)
C25 N8 C26 N9 175.50(13)
C27 N9 C26 O4 4.7(3)
C27 N9 C26 N8 -176.53(15)
C26 N9 C27 C28 -60.3(2)
C26 N9 C27 C32 123.13(17)
C32 C27 C28 F6 177.33(14)
N9 C27 C28 F6 0.7(2)
C32 C27 C28 C29 -1.9(2)
N9 C27 C28 C29 -178.56(15)
F6 C28 C29 F7 2.1(2)
C27 C28 C29 F7 -178.60(14)
F6 C28 C29 C30 -178.14(14)
C27 C28 C29 C30 1.1(2)
F7 C29 C30 F8 1.7(2)
C28 C29 C30 F8 -178.06(15)
F7 C29 C30 C31 -179.40(15)
C28 C29 C30 C31 0.8(3)
F8 C30 C31 F9 -0.5(3)
C29 C30 C31 F9 -179.45(15)
F8 C30 C31 C32 176.98(15)
C29 C30 C31 C32 -1.9(3)
F9 C31 C32 F10 -1.0(2)
C30 C31 C32 F10 -178.47(15)
F9 C31 C32 C27 178.61(15)
C30 C31 C32 C27 1.1(3)
C28 C27 C32 F10 -179.60(14)
N9 C27 C32 F10 -2.9(2)
C28 C27 C32 C31 0.8(2)
N9 C27 C32 C31 177.55(15)
C17 N1 C33 C34 -75.76(15)
C1 N1 C33 C34 161.95(12)
C35 N10 C34 C33 -80.90(16)
N1 C33 C34 N10 -65.91(17)
C34 N10 C35 O5 -8.1(2)
C34 N10 C35 N11 172.54(12)
C36 N11 C35 O5 2.5(2)
C36 N11 C35 N10 -178.20(12)
C35 N11 C36 C37 -64.0(2)
C35 N11 C36 C41 115.18(16)
C41 C36 C37 C38 -0.9(2)
N11 C36 C37 C38 178.34(15)
C36 C37 C38 C39 0.0(2)
C37 C38 C39 C40 0.6(2)
C38 C39 C40 C41 -0.3(2)
C39 C40 C41 C36 -0.6(2)
C39 C40 C41 N12 178.77(14)
C37 C36 C41 C40 1.2(2)
N11 C36 C41 C40 -178.02(14)
C37 C36 C41 N12 -178.24(14)
N11 C36 C41 N12 2.5(2)
C42 N12 C41 C40 15.9(2)
C42 N12 C41 C36 -164.66(15)
C41 N12 C42 O6 5.4(3)
C41 N12 C42 N13 -174.13(14)
C43 N13 C42 O6 19.5(2)
C43 N13 C42 N12 -160.93(14)
C42 N13 C43 C44 54.7(2)
C42 N13 C43 C48 -127.25(16)
C48 C43 C44 F11 -177.60(13)
N13 C43 C44 F11 0.5(2)
C48 C43 C44 C45 0.8(2)
N13 C43 C44 C45 178.95(14)
F11 C44 C45 F12 -1.8(2)
C43 C44 C45 F12 179.81(14)
F11 C44 C45 C46 177.79(14)
C43 C44 C45 C46 -0.6(2)
F12 C45 C46 F13 1.1(2)
C44 C45 C46 F13 -178.45(14)
F12 C45 C46 C47 179.73(15)
C44 C45 C46 C47 0.2(2)
F13 C46 C47 F14 -1.3(2)
C45 C46 C47 F14 -179.91(15)
F13 C46 C47 C48 178.70(14)
C45 C46 C47 C48 0.1(2)
F14 C47 C48 F15 1.7(2)
C46 C47 C48 F15 -178.33(15)
F14 C47 C48 C43 -179.89(15)
C46 C47 C48 C43 0.1(3)
C44 C43 C48 F15 177.89(14)
N13 C43 C48 F15 -0.3(2)
C44 C43 C48 C47 -0.5(2)
N13 C43 C48 C47 -178.70(14)
C62 N14 C50 C51 -59.26(15)
C58 N14 C50 C51 179.92(12)
C54 N14 C50 C51 58.33(15)
N14 C50 C51 C52 173.02(12)
C50 C51 C52 C53 177.02(13)
C62 N14 C54 C55 -176.16(12)
C58 N14 C54 C55 -55.61(16)
C50 N14 C54 C55 62.11(16)
N14 C54 C55 C56 171.96(12)
C54 C55 C56 C57 63.83(19)
C62 N14 C58 C59 64.99(16)
C50 N14 C58 C59 -173.62(13)
C54 N14 C58 C59 -51.88(17)
N14 C58 C59 C60 -174.30(13)
C58 C59 C60 C61 75.22(19)
C58 N14 C62 C63 66.61(15)
C50 N14 C62 C63 -50.70(15)
C54 N14 C62 C63 -172.43(12)
N14 C62 C63 C64 -166.34(12)
C62 C63 C64 C65 76.91(16)
C78 N15 C66 C67 -173.08(13)
C74 N15 C66 C67 -51.57(17)
C70 N15 C66 C67 65.08(16)
N15 C66 C67 C68 -171.08(12)
C66 C67 C68 C69 -175.68(13)
C78 N15 C70 C71 -61.37(18)
C74 N15 C70 C71 177.26(13)
C66 N15 C70 C71 56.85(17)
N15 C70 C71 C72A 163.1(6)
N15 C70 C71 C72 179.93(17)
C72A C71 C72 C73 -31.3(12)
C70 C71 C72 C73 179.3(2)
C70 C71 C72A C73A 62.1(10)
C72 C71 C72A C73A 23.7(8)
C78 N15 C74 C75 60.60(16)
C66 N15 C74 C75 -57.54(16)
C70 N15 C74 C75 -177.78(13)
N15 C74 C75 C76 173.08(13)
C74 C75 C76 C77 -174.83(14)
C74 N15 C78 C79 64.97(16)
C66 N15 C78 C79 -173.73(13)
C70 N15 C78 C79 -52.54(18)
N15 C78 C79 C80 -172.60(13)
C78 C79 C80 C81 75.0(2)
